data_7110612
loop_
_publ_author_name
'Bandyopadhyay, Ratna'
'Biswas, Sudeb'
'Bhattacharyya, Ramgopal'
'Guha, Subhadra'
'Mukherjee, Alok K.'

_publ_section_title
;
 Novel oxo-peroxo molybdenum(VI) complexes incorporating 8-quinolinol:
 synthesis, structure and catalytic uses in the environmentally benign and
 cost-effective oxidation method of methyl benzenes: Ar(CH3)n (n = 1, 2)
;
_journal_issue 17
_journal_name_full 'Chemical Communications'
_journal_page_first 1627
_journal_paper_doi 10.1039/a904440j
_journal_year 1999
_chemical_formula_sum 'C19 H14 Cl2 Mo N2 O5'
_chemical_formula_weight 517.16
_chemical_name_systematic
; 
 ? 
;
_space_group_IT_number 2
_symmetry_space_group_name_Hall '-P 1'
_symmetry_space_group_name_H-M 'P -1'
_atom_sites_solution_hydrogens geom
_atom_sites_solution_primary direct
_atom_sites_solution_secondary difmap
_audit_creation_method SHELXL
_cell_angle_alpha 117.700(10)
_cell_angle_beta 90.140(10)
_cell_angle_gamma 105.080(10)
_cell_formula_units_Z 2
_cell_length_a 9.7912(10)
_cell_length_b 10.6430(10)
_cell_length_c 10.9638(10)
_cell_measurement_temperature 293(2)
_cell_volume 966.5(2)
_computing_structure_refinement 'SHELXL-93 (Sheldrick, 1993)'
_computing_structure_solution 'SHELXS-86 (Sheldrick, 1990)'
_diffrn_ambient_temperature 293(2)
_diffrn_radiation_monochromator graphite
_diffrn_radiation_source 'fine-focus sealed tube'
_diffrn_radiation_type MoKa
_diffrn_radiation_wavelength 0.71093
_diffrn_reflns_av_R_equivalents 0.0483
_diffrn_reflns_av_sigmaI/netI 0.0206
_diffrn_reflns_limit_h_max 11
_diffrn_reflns_limit_h_min -11
_diffrn_reflns_limit_k_max 11
_diffrn_reflns_limit_k_min -12
_diffrn_reflns_limit_l_max 13
_diffrn_reflns_limit_l_min 0
_diffrn_reflns_number 3552
_diffrn_reflns_theta_max 24.98
_diffrn_reflns_theta_min 2.12
_exptl_absorpt_coefficient_mu 0.990
_exptl_crystal_density_diffrn 1.777
_exptl_crystal_F_000 516
_refine_diff_density_max 1.016
_refine_diff_density_min -1.214
_refine_diff_density_rms 0.098
_refine_ls_extinction_method none
_refine_ls_goodness_of_fit_all 1.099
_refine_ls_goodness_of_fit_obs 1.124
_refine_ls_matrix_type full
_refine_ls_number_parameters 268
_refine_ls_number_reflns 3359
_refine_ls_number_restraints 10
_refine_ls_restrained_S_all 1.136
_refine_ls_restrained_S_obs 1.166
_refine_ls_R_factor_all 0.0478
_refine_ls_R_factor_obs 0.0414
_refine_ls_shift/esd_max -0.025
_refine_ls_shift/esd_mean 0.001
_refine_ls_structure_factor_coef Fsqd
_refine_ls_weighting_details 'w=1/[s^2^(Fo^2^)+( 0.0935P)^2^+0.4574P] where P=(Fo^2^+2Fc^2^)/3'
_refine_ls_weighting_scheme calc
_refine_ls_wR_factor_all 0.1235
_refine_ls_wR_factor_obs 0.1190
_reflns_number_observed 3006
_reflns_number_total 3359
_reflns_observed_criterion >2sigma(I)
_cod_data_source_file 904440jsup1.cif
_cod_data_source_block shelx93
_cod_depositor_comments
;
The following automatic conversions were performed:

'_refine_ls_weighting_scheme' value 'calc w=1/[s^2^(Fo^2^)+(
0.0935P)^2^+0.4574P] where P=(Fo^2^+2Fc^2^)/3' was changed to 'calc'.
New tag '_refine_ls_weighting_details' was created. The value of the
new tag was set to 'w=1/[s^2^(Fo^2^)+( 0.0935P)^2^+0.4574P] where
P=(Fo^2^+2Fc^2^)/3'.

Automatic conversion script
Id: cif_fix_values 3143 2015-03-26 13:38:13Z robertas 
;
_cod_database_code 7110612

loop_
_symmetry_equiv_pos_as_xyz
'x, y, z'
'-x, -y, -z'

loop_
_atom_site_aniso_label
_atom_site_aniso_U_11
_atom_site_aniso_U_22
_atom_site_aniso_U_33
_atom_site_aniso_U_23
_atom_site_aniso_U_13
_atom_site_aniso_U_12
C19 0.179(11) 0.100(6) 0.117(7) 0.028(5) -0.051(7) 0.046(7)
Mo 0.0245(2) 0.0387(2) 0.0426(2) 0.0213(2) 0.00675(14) 0.01247(15)
O1 0.0272(13) 0.0329(13) 0.052(2) 0.0207(12) 0.0060(11) 0.0117(10)
O2 0.038(2) 0.052(2) 0.047(2) 0.0256(14) 0.0123(12) 0.0271(13)
O3 0.045(2) 0.055(2) 0.051(2) 0.0313(14) 0.0105(13) 0.0238(14)
O4 0.055(2) 0.060(2) 0.049(2) 0.027(2) 0.0157(14) 0.034(2)
O5 0.0302(15) 0.056(2) 0.059(2) 0.031(2) 0.0051(13) 0.0067(13)
N1 0.029(2) 0.030(2) 0.043(2) 0.0176(13) 0.0040(13) 0.0095(12)
N2 0.029(2) 0.037(2) 0.041(2) 0.0166(14) 0.0048(13) 0.0096(13)
C1 0.049(2) 0.036(2) 0.053(2) 0.020(2) 0.001(2) 0.009(2)
C2 0.073(3) 0.032(2) 0.051(2) 0.014(2) 0.007(2) 0.022(2)
C3 0.064(3) 0.050(2) 0.046(2) 0.019(2) 0.011(2) 0.035(2)
C4 0.044(2) 0.046(2) 0.033(2) 0.017(2) 0.009(2) 0.025(2)
C5 0.041(2) 0.071(3) 0.044(2) 0.023(2) 0.018(2) 0.036(2)
C6 0.029(2) 0.074(3) 0.055(3) 0.033(2) 0.013(2) 0.012(2)
C7 0.031(2) 0.049(2) 0.049(2) 0.022(2) 0.008(2) 0.009(2)
C8 0.029(2) 0.036(2) 0.036(2) 0.016(2) 0.0048(14) 0.0101(15)
C9 0.029(2) 0.038(2) 0.034(2) 0.017(2) 0.0055(14) 0.0129(15)
C10 0.048(2) 0.047(2) 0.047(2) 0.016(2) 0.011(2) 0.023(2)
C11 0.059(3) 0.060(3) 0.041(2) 0.015(2) 0.013(2) 0.022(2)
C12 0.051(3) 0.071(3) 0.041(2) 0.028(2) 0.004(2) 0.015(2)
C13 0.040(2) 0.057(3) 0.042(2) 0.027(2) 0.001(2) 0.006(2)
C14 0.068(3) 0.081(4) 0.060(3) 0.049(3) 0.007(2) 0.032(3)
C15 0.064(3) 0.076(3) 0.076(3) 0.048(3) 0.006(3) 0.036(3)
C16 0.052(3) 0.061(3) 0.066(3) 0.037(2) 0.009(2) 0.030(2)
C17 0.027(2) 0.046(2) 0.051(2) 0.026(2) 0.006(2) 0.013(2)
C18 0.029(2) 0.046(2) 0.043(2) 0.023(2) 0.002(2) 0.011(2)

loop_
_atom_site_label
_atom_site_type_symbol
_atom_site_fract_x
_atom_site_fract_y
_atom_site_fract_z
_atom_site_U_iso_or_equiv
_atom_site_thermal_displace_type
_atom_site_occupancy
_atom_site_calc_flag
_atom_site_refinement_flags
_atom_site_disorder_group
Cl1 Cl 0.4090(4) -0.2361(4) -0.0846(3) 0.1062(8) Uiso 0.75 d PD 1
Cl2 Cl 0.5449(5) -0.4587(5) -0.2096(5) 0.0905(11) Uiso 0.45 d PD 1
Cl3 Cl 0.4867(14) -0.4814(12) -0.0941(11) 0.090(2) Uiso 0.20 d PD 2
Cl4 Cl 0.3986(23) -0.5032(20) -0.0866(18) 0.086(4) Uiso 0.10 d PD 3
Cl5 Cl 0.3643(12) -0.2894(12) -0.0550(11) 0.112(3) Uiso 0.25 d PD 4
Cl6 Cl 0.5462(9) -0.4703(9) -0.1375(10) 0.090(2) Uiso 0.25 d PD 4
C19 C 0.4010(12) -0.4245(10) -0.1895(10) 0.141(4) Uani 1 d D .
Mo Mo 0.16247(3) 0.18294(3) 0.43041(3) 0.0339(2) Uani 1 d . .
O1 O 0.3671(3) 0.3094(3) 0.4556(3) 0.0369(6) Uani 1 d . .
O2 O 0.0916(3) 0.3379(3) 0.4208(3) 0.0422(6) Uani 1 d . .
O3 O 0.2062(3) 0.1897(3) 0.6057(3) 0.0457(7) Uani 1 d . .
O4 O 0.1253(4) 0.2895(4) 0.6182(3) 0.0507(7) Uani 1 d . .
O5 O 0.0201(3) 0.0299(4) 0.3546(3) 0.0485(7) Uani 1 d . .
N1 N 0.2912(3) 0.0281(3) 0.3708(3) 0.0342(7) Uani 1 d . .
N2 N 0.1786(3) 0.1437(4) 0.2098(3) 0.0366(7) Uani 1 d . .
C1 C 0.2441(5) -0.1176(5) 0.3248(5) 0.0473(10) Uani 1 d . .
H1 H 0.1471 -0.1621 0.3181 0.059 Uiso 1 calc . .
C2 C 0.3370(6) -0.2054(5) 0.2863(5) 0.0531(11) Uani 1 d . .
H2 H 0.3013 -0.3074 0.2520 0.042 Uiso 1 calc . .
C3 C 0.4804(6) -0.1409(5) 0.2992(5) 0.0509(11) Uani 1 d . .
H3 H 0.5425 -0.1990 0.2749 0.066 Uiso 1 calc . .
C4 C 0.5342(5) 0.0129(5) 0.3490(4) 0.0399(9) Uani 1 d . .
C5 C 0.6801(5) 0.0946(6) 0.3701(5) 0.0495(11) Uani 1 d . .
H5 H 0.7503 0.0463 0.3504 0.053 Uiso 1 calc . .
C6 C 0.7163(4) 0.2425(6) 0.4188(5) 0.0524(11) Uani 1 d . .
H6 H 0.8125 0.2941 0.4324 0.079 Uiso 1 calc . .
C7 C 0.6157(4) 0.3234(5) 0.4502(5) 0.0438(9) Uani 1 d . .
H7 H 0.6453 0.4254 0.4832 0.052 Uiso 1 calc . .
C8 C 0.4734(4) 0.2489(4) 0.4314(4) 0.0338(8) Uani 1 d . .
C9 C 0.4339(4) 0.0932(4) 0.3824(4) 0.0333(8) Uani 1 d . .
C10 C 0.2228(5) 0.0422(5) 0.1042(5) 0.0480(10) Uani 1 d . .
H10 H 0.2583 -0.0234 0.1189 0.038 Uiso 1 calc . .
C11 C 0.2176(6) 0.0313(6) -0.0284(5) 0.0558(11) Uani 1 d . .
H11 H 0.2486 -0.0413 -0.1000 0.082 Uiso 1 calc . .
C12 C 0.1674(5) 0.1264(6) -0.0522(5) 0.0545(12) Uani 1 d . .
H12 H 0.1655 0.1206 -0.1395 0.105 Uiso 1 calc . .
C13 C 0.1185(5) 0.2331(5) 0.0556(5) 0.0470(10) Uani 1 d . .
C14 C 0.0605(6) 0.3344(7) 0.0422(6) 0.0614(13) Uani 1 d . .
H14 H 0.0557 0.3355 -0.0420 0.044 Uiso 1 calc . .
C15 C 0.0112(6) 0.4311(7) 0.1525(6) 0.0639(14) Uani 1 d . .
H15 H -0.0298 0.4951 0.1409 0.061 Uiso 1 calc . .
C16 C 0.0205(5) 0.4372(6) 0.2850(6) 0.0541(11) Uani 1 d . .
H16 H -0.0121 0.5053 0.3595 0.084 Uiso 1 calc . .
C17 C 0.0787(4) 0.3403(5) 0.2997(4) 0.0394(9) Uani 1 d . .
C18 C 0.1265(4) 0.2379(5) 0.1861(4) 0.0389(8) Uani 1 d . .

loop_
_atom_type_symbol
_atom_type_description
_atom_type_scat_dispersion_real
_atom_type_scat_dispersion_imag
_atom_type_scat_source
Mo Mo -1.6832 0.6857 'International Tables Vol C Tables 4.2.6.8 and 6.1.1.4'
O O 0.0106 0.0060 'International Tables Vol C Tables 4.2.6.8 and 6.1.1.4'
N N 0.0061 0.0033 'International Tables Vol C Tables 4.2.6.8 and 6.1.1.4'
C C 0.0033 0.0016 'International Tables Vol C Tables 4.2.6.8 and 6.1.1.4'
Cl Cl 0.1484 0.1585 'International Tables Vol C Tables 4.2.6.8 and 6.1.1.4'
H H 0.0000 0.0000 'International Tables Vol C Tables 4.2.6.8 and 6.1.1.4'

loop_
_geom_angle_atom_site_label_1
_geom_angle_atom_site_label_2
_geom_angle_atom_site_label_3
_geom_angle
_geom_angle_site_symmetry_3
C19 Cl3 Cl3 151.5(11) 2_645
Cl2 C19 Cl1 116.3(6) .
Cl5 C19 Cl6 110.0(7) .
O5 Mo O4 104.1(2) .
O5 Mo O3 100.83(15) .
O4 Mo O3 43.86(13) .
O5 Mo O2 103.30(14) .
O4 Mo O2 78.77(12) .
O3 Mo O2 121.61(13) .
O5 Mo O1 156.25(14) .
O4 Mo O1 97.93(13) .
O3 Mo O1 88.90(12) .
O2 Mo O1 89.46(11) .
O5 Mo N1 85.71(13) .
O4 Mo N1 122.75(12) .
O3 Mo N1 78.93(12) .
O2 Mo N1 154.41(12) .
O1 Mo N1 74.87(11) .
O5 Mo N2 84.23(14) .
O4 Mo N2 154.03(13) .
O3 Mo N2 159.72(13) .
O2 Mo N2 75.36(12) .
O1 Mo N2 79.69(11) .
N1 Mo N2 81.91(12) .
C8 O1 Mo 120.3(2) .
C17 O2 Mo 120.1(2) .
O4 O3 Mo 67.8(2) .
O3 O4 Mo 68.3(2) .
C1 N1 C9 119.0(4) .
C1 N1 Mo 127.0(3) .
C9 N1 Mo 114.0(2) .
C10 N2 C18 118.1(4) .
C10 N2 Mo 130.7(3) .
C18 N2 Mo 111.1(3) .
N1 C1 C2 121.6(4) .
N1 C1 H1 119.2(4) .
C2 C1 H1 119.2(4) .
C3 C2 C1 119.9(4) .
C3 C2 H2 120.1(5) .
C1 C2 H2 120.1(5) .
C2 C3 C4 120.1(4) .
C2 C3 H3 119.9(5) .
C4 C3 H3 119.9(5) .
C3 C4 C9 116.7(4) .
C3 C4 C5 126.1(4) .
C9 C4 C5 117.1(4) .
C6 C5 C4 119.6(4) .
C6 C5 H5 120.2(5) .
C4 C5 H5 120.2(5) .
C5 C6 C7 123.4(4) .
C5 C6 H6 118.3(5) .
C7 C6 H6 118.3(5) .
C8 C7 C6 118.9(4) .
C8 C7 H7 120.5(4) .
C6 C7 H7 120.5(4) .
O1 C8 C7 125.7(4) .
O1 C8 C9 116.0(3) .
C7 C8 C9 118.3(4) .
N1 C9 C4 122.7(4) .
N1 C9 C8 114.7(3) .
C4 C9 C8 122.6(4) .
N2 C10 C11 122.1(4) .
N2 C10 H10 119.0(4) .
C11 C10 H10 119.0(4) .
C12 C11 C10 120.1(4) .
C12 C11 H11 120.0(5) .
C10 C11 H11 120.0(5) .
C11 C12 C13 119.4(4) .
C11 C12 H12 120.3(5) .
C13 C12 H12 120.3(5) .
C12 C13 C18 117.6(4) .
C12 C13 C14 124.5(4) .
C18 C13 C14 117.9(4) .
C15 C14 C13 120.1(4) .
C15 C14 H14 120.0(5) .
C13 C14 H14 120.0(6) .
C14 C15 C16 122.1(4) .
C14 C15 H15 118.9(6) .
C16 C15 H15 118.9(6) .
C17 C16 C15 118.2(5) .
C17 C16 H16 120.9(5) .
C15 C16 H16 120.9(5) .
O2 C17 C16 122.4(4) .
O2 C17 C18 117.5(3) .
C16 C17 C18 120.1(4) .
N2 C18 C17 115.8(4) .
N2 C18 C13 122.7(4) .
C17 C18 C13 121.5(4) .

loop_
_geom_bond_atom_site_label_1
_geom_bond_atom_site_label_2
_geom_bond_distance
_geom_bond_site_symmetry_2
Cl1 C19 1.767(9) .
Cl2 C19 1.536(10) .
Cl3 C19 1.735(12) .
Cl3 Cl3 2.30(2) 2_645
Cl4 C19 1.69(2) .
Cl5 C19 1.634(13) .
Cl6 C19 1.788(11) .
Mo O5 1.685(3) .
Mo O4 1.925(3) .
Mo O3 1.933(3) .
Mo O2 1.993(3) .
Mo O1 2.037(3) .
Mo N1 2.194(3) .
Mo N2 2.269(3) .
O1 C8 1.327(5) .
O2 C17 1.345(5) .
O3 O4 1.441(4) .
N1 C1 1.331(5) .
N1 C9 1.365(5) .
N2 C10 1.333(5) .
N2 C18 1.357(5) .
C1 C2 1.399(7) .
C1 H1 0.930(5) .
C2 C3 1.368(8) .
C2 H2 0.930(4) .
C3 C4 1.405(6) .
C3 H3 0.930(4) .
C4 C9 1.406(5) .
C4 C5 1.420(7) .
C5 C6 1.348(8) .
C5 H5 0.930(4) .
C6 C7 1.413(7) .
C6 H6 0.930(4) .
C7 C8 1.372(6) .
C7 H7 0.930(4) .
C8 C9 1.422(5) .
C10 C11 1.403(7) .
C10 H10 0.930(5) .
C11 C12 1.356(8) .
C11 H11 0.930(5) .
C12 C13 1.398(7) .
C12 H12 0.930(5) .
C13 C18 1.409(6) .
C13 C14 1.404(7) .
C14 C15 1.363(8) .
C14 H14 0.930(5) .
C15 C16 1.425(7) .
C15 H15 0.930(5) .
C16 C17 1.369(6) .
C16 H16 0.930(5) .
C17 C18 1.402(6) .
